data_7237273
loop_
_publ_author_name
'Zeng, Weixuan'
'Zhao, Yongbiao'
'Ning, Weimin'
'Gong, Shaolong'
'Zhu, Zece'
'Zou, Yang'
'Lu, Zheng-Hong'
'Yang, Chuluo'

_publ_section_title
;
 Efficient non-doped fluorescent OLEDs with nearly 6% external quantum
 efficiency and deep-blue emission approaching the blue standard enabled
 by quaterphenyl-based emitters
;
_journal_issue 16
_journal_name_full 'Journal of Materials Chemistry C'
_journal_page_first 4479
_journal_paper_doi 10.1039/C8TC00317C
_journal_volume 6
_journal_year 2018
_chemical_formula_sum 'C66 H52 N2'
_chemical_formula_weight 873.10
_space_group_IT_number 14
_space_group_name_Hall '-P 2ybc'
_space_group_name_H-M_alt 'P 1 21/c 1'
_symmetry_cell_setting monoclinic
_symmetry_space_group_name_H-M 'P 1 21/c 1'
_atom_sites_solution_hydrogens geom
_atom_sites_solution_primary direct
_atom_sites_solution_secondary difmap
_audit_creation_method SHELXL-97
_audit_update_record
;
2017-03-07 deposited with the CCDC.
2018-03-22 downloaded from the CCDC.
;
_cell_angle_alpha 90.00
_cell_angle_beta 97.841(2)
_cell_angle_gamma 90.00
_cell_formula_units_Z 4
_cell_length_a 9.2966(5)
_cell_length_b 20.8159(12)
_cell_length_c 25.0346(14)
_cell_measurement_reflns_used 8009
_cell_measurement_temperature 296(2)
_cell_measurement_theta_max 26.49
_cell_measurement_theta_min 2.21
_cell_volume 4799.3(5)
_computing_cell_refinement 'Bruker SMART'
_computing_data_collection 'Bruker SMART'
_computing_data_reduction 'Bruker SAINT'
_computing_molecular_graphics 'Bruker SHELXTL'
_computing_publication_material 'Bruker SHELXTL'
_computing_structure_refinement 'Bruker SHELXTL'
_computing_structure_solution 'Bruker SHELXTL'
_diffrn_ambient_temperature 296(2)
_diffrn_measured_fraction_theta_full 0.993
_diffrn_measured_fraction_theta_max 0.993
_diffrn_measurement_device_type 'CCD area detector'
_diffrn_measurement_method 'phi and omega scans'
_diffrn_radiation_monochromator graphite
_diffrn_radiation_source 'sealed tube'
_diffrn_radiation_type MoK\a
_diffrn_radiation_wavelength 0.71073
_diffrn_reflns_av_R_equivalents 0.0344
_diffrn_reflns_av_sigmaI/netI 0.0416
_diffrn_reflns_limit_h_max 12
_diffrn_reflns_limit_h_min -12
_diffrn_reflns_limit_k_max 19
_diffrn_reflns_limit_k_min -28
_diffrn_reflns_limit_l_max 33
_diffrn_reflns_limit_l_min -29
_diffrn_reflns_number 38449
_diffrn_reflns_theta_full 28.76
_diffrn_reflns_theta_max 28.76
_diffrn_reflns_theta_min 1.28
_exptl_absorpt_coefficient_mu 0.069
_exptl_crystal_density_diffrn 1.208
_exptl_crystal_density_method 'not measured'
_exptl_crystal_description block
_exptl_crystal_F_000 1848
_refine_diff_density_max 0.141
_refine_diff_density_min -0.208
_refine_diff_density_rms 0.034
_refine_ls_extinction_method none
_refine_ls_goodness_of_fit_ref 0.998
_refine_ls_hydrogen_treatment mixed
_refine_ls_matrix_type full
_refine_ls_number_parameters 653
_refine_ls_number_reflns 12385
_refine_ls_number_restraints 0
_refine_ls_restrained_S_all 0.998
_refine_ls_R_factor_all 0.1135
_refine_ls_R_factor_gt 0.0517
_refine_ls_shift/su_max 0.001
_refine_ls_shift/su_mean 0.000
_refine_ls_structure_factor_coef Fsqd
_refine_ls_weighting_details 'calc w=1/[\s^2^(Fo^2^)+(0.0609P)^2^+0.6959P] where P=(Fo^2^+2Fc^2^)/3'
_refine_ls_weighting_scheme calc
_refine_ls_wR_factor_gt 0.1177
_refine_ls_wR_factor_ref 0.1473
_reflns_number_gt 6611
_reflns_number_total 12385
_reflns_threshold_expression >2sigma(I)
_cod_data_source_file c8tc00317c2.cif
_cod_data_source_block 4PF
_cod_depositor_comments
;
The following automatic conversions were performed:

data item '_symmetry_cell_setting' value 'Monoclinic' was changed to
'monoclinic' in accordance with the
/home/saulius/struct/COD-crude-data/automatic-downloads/DataCite-retrospective/RSC/depositions/lib/dictionaries/cif_core.dic
dictionary named 'cif_core.dic' version 2.4.2 last updated on
2011-04-26.

Automatic conversion script
Id: cif_fix_values 6909 2019-04-08 15:41:33Z antanas 
;
_cod_original_sg_symbol_H-M 'P2(1)/c  '
_cod_database_code 7237273

loop_
_symmetry_equiv_pos_as_xyz
'x, y, z'
'-x, y+1/2, -z+1/2'
'-x, -y, -z'
'x, -y-1/2, z-1/2'

loop_
_atom_site_label
_atom_site_type_symbol
_atom_site_fract_x
_atom_site_fract_y
_atom_site_fract_z
_atom_site_U_iso_or_equiv
_atom_site_adp_type
_atom_site_occupancy
_atom_site_symmetry_multiplicity
_atom_site_calc_flag
_atom_site_refinement_flags
C1 C 0.27013(17) 1.23765(8) 1.01068(6) 0.0474(4) Uani 1 1 d .
C2 C 0.29894(19) 1.24281(8) 0.81072(6) 0.0517(4) Uani 1 1 d .
C3 C 0.27205(17) 1.10494(8) 0.68182(6) 0.0496(4) Uani 1 1 d .
N3 N 0.30517(18) 1.29108(7) 0.85152(6) 0.0619(4) Uani 1 1 d .
C5 C 0.19735(16) 0.82380(8) 0.16798(6) 0.0473(4) Uani 1 1 d .
N4 N 0.23263(17) 0.71222(7) 0.28378(5) 0.0593(4) Uani 1 1 d .
C7 C 0.23140(19) 0.75437(8) 0.32880(6) 0.0510(4) Uani 1 1 d .
C8 C 0.28438(17) 1.15116(8) 0.72736(6) 0.0473(4) Uani 1 1 d .
C9 C 0.22493(18) 0.80105(8) 0.21993(6) 0.0495(4) Uani 1 1 d .
H9 H 0.2566 0.8290 0.2480 0.059 Uiso 1 1 calc R
C10 C 0.26634(17) 1.20478(8) 1.06215(6) 0.0498(4) Uani 1 1 d .
C11 C 0.20550(18) 0.73618(8) 0.23057(6) 0.0496(4) Uani 1 1 d .
C12 C 0.16349(17) 0.88532(9) 0.08870(7) 0.0536(4) Uani 1 1 d .
C13 C 0.33109(18) 1.14506(8) 1.05963(6) 0.0520(4) Uani 1 1 d .
C14 C 0.15307(17) 0.78289(8) 0.12487(6) 0.0490(4) Uani 1 1 d .
C15 C 0.38208(18) 1.13443(8) 1.00512(7) 0.0513(4) Uani 1 1 d .
C16 C 0.2340(2) 0.88336(8) 0.46243(7) 0.0560(4) Uani 1 1 d .
C17 C 0.15838(19) 0.69545(8) 0.18721(7) 0.0548(4) Uani 1 1 d .
H17 H 0.1439 0.6521 0.1936 0.066 Uiso 1 1 calc R
C18 C 0.20972(19) 0.89252(8) 0.14857(7) 0.0528(4) Uani 1 1 d .
C19 C 0.2198(2) 1.29680(9) 0.99161(7) 0.0595(5) Uani 1 1 d .
H19 H 0.1781 1.3247 1.0141 0.071 Uiso 1 1 calc R
C20 C 0.33649(16) 1.19701(8) 0.97702(6) 0.0462(4) Uani 1 1 d .
C21 C 0.29618(19) 1.27395(8) 0.90537(6) 0.0518(4) Uani 1 1 d .
C22 C 0.35077(18) 1.21519(8) 0.92520(6) 0.0512(4) Uani 1 1 d .
H22 H 0.3970 1.1881 0.9034 0.061 Uiso 1 1 calc R
C23 C 0.13246(17) 0.82142(9) 0.07507(6) 0.0542(4) Uani 1 1 d .
C24 C 0.23257(19) 0.83802(8) 0.41684(6) 0.0521(4) Uani 1 1 d .
C25 C 0.25672(19) 0.64579(8) 0.29519(7) 0.0531(4) Uani 1 1 d .
C26 C 0.13299(19) 0.71868(9) 0.13508(7) 0.0570(4) Uani 1 1 d .
H26 H 0.1022 0.6909 0.1067 0.068 Uiso 1 1 calc R
C27 C 0.2464(2) 1.01801(9) 0.59379(7) 0.0600(5) Uani 1 1 d .
C28 C 0.2925(2) 1.35632(9) 0.83496(7) 0.0586(4) Uani 1 1 d .
C29 C 0.1182(2) 0.79649(9) 0.33146(7) 0.0609(5) Uani 1 1 d .
H29 H 0.0400 0.7969 0.3040 0.073 Uiso 1 1 calc R
C30 C 0.18623(19) 1.15156(9) 0.76459(7) 0.0575(4) Uani 1 1 d .
H30 H 0.1137 1.1205 0.7618 0.069 Uiso 1 1 calc R
C31 C 0.3918(2) 1.19762(9) 0.73435(7) 0.0610(5) Uani 1 1 d .
H31 H 0.4607 1.1988 0.7107 0.073 Uiso 1 1 calc R
C32 C 0.2394(2) 0.97173(9) 0.54836(7) 0.0619(5) Uani 1 1 d .
C33 C 0.3354(2) 1.11710(9) 0.63588(8) 0.0672(5) Uani 1 1 d .
H33 H 0.3882 1.1548 0.6339 0.081 Uiso 1 1 calc R
C34 C 0.3443(2) 0.75300(9) 0.37092(7) 0.0572(4) Uani 1 1 d .
H34 H 0.4210 0.7245 0.3700 0.069 Uiso 1 1 calc R
C35 C 0.0895(2) 0.80442(11) 0.02175(7) 0.0682(5) Uani 1 1 d .
H35 H 0.0704 0.7618 0.0122 0.082 Uiso 1 1 calc R
C36 C 0.2087(2) 1.22359(10) 1.10819(7) 0.0645(5) Uani 1 1 d .
H36 H 0.1646 1.2635 1.1099 0.077 Uiso 1 1 calc R
C37 C 0.2312(2) 1.31469(9) 0.93932(7) 0.0605(5) Uani 1 1 d .
H37 H 0.1951 1.3543 0.9265 0.073 Uiso 1 1 calc R
C38 C 0.1939(2) 1.04827(9) 0.68201(7) 0.0639(5) Uani 1 1 d .
H38 H 0.1487 1.0384 0.7119 0.077 Uiso 1 1 calc R
C39 C 0.19260(19) 1.19618(9) 0.80527(7) 0.0596(5) Uani 1 1 d .
H39 H 0.1247 1.1949 0.8293 0.072 Uiso 1 1 calc R
C40 C 0.3522(2) 0.60971(9) 0.26972(8) 0.0649(5) Uani 1 1 d .
H40 H 0.4014 0.6287 0.2439 0.078 Uiso 1 1 calc R
C41 C 0.3996(2) 1.24211(9) 0.77530(7) 0.0627(5) Uani 1 1 d .
H41 H 0.4742 1.2722 0.7791 0.075 Uiso 1 1 calc R
C42 C 0.3427(2) 1.10425(10) 1.10348(8) 0.0704(5) Uani 1 1 d .
H42 H 0.3886 1.0647 1.1024 0.084 Uiso 1 1 calc R
C43 C 0.1199(2) 0.83794(9) 0.37439(7) 0.0621(5) Uani 1 1 d .
H43 H 0.0434 0.8666 0.3749 0.075 Uiso 1 1 calc R
C44 C 0.1812(2) 1.00603(10) 0.63909(7) 0.0683(5) Uani 1 1 d .
H44 H 0.1274 0.9686 0.6408 0.082 Uiso 1 1 calc R
C45 C 0.3437(2) 0.79380(9) 0.41435(7) 0.0594(5) Uani 1 1 d .
H45 H 0.4194 0.7917 0.4427 0.071 Uiso 1 1 calc R
C46 C 0.5469(2) 1.12499(10) 1.01111(8) 0.0724(6) Uani 1 1 d .
H46A H 0.5943 1.1613 1.0295 0.109 Uiso 1 1 calc R
H46B H 0.5770 1.1211 0.9761 0.109 Uiso 1 1 calc R
H46C H 0.5728 1.0866 1.0315 0.109 Uiso 1 1 calc R
C47 C 0.3661(2) 0.91658(10) 0.16117(8) 0.0727(6) Uani 1 1 d .
H47A H 0.3936 0.9182 0.1995 0.109 Uiso 1 1 calc R
H47B H 0.3732 0.9588 0.1463 0.109 Uiso 1 1 calc R
H47C H 0.4297 0.8879 0.1456 0.109 Uiso 1 1 calc R
C48 C 0.1841(2) 1.37545(9) 0.79525(7) 0.0634(5) Uani 1 1 d .
H48 H 0.1209 1.3451 0.7778 0.076 Uiso 1 1 calc R
C49 C 0.14652(19) 0.93252(10) 0.04941(8) 0.0660(5) Uani 1 1 d .
H49 H 0.1649 0.9753 0.0586 0.079 Uiso 1 1 calc R
C50 C 0.1852(2) 0.61624(9) 0.33341(7) 0.0659(5) Uani 1 1 d .
H50 H 0.1194 0.6394 0.3507 0.079 Uiso 1 1 calc R
C51 C 0.0757(2) 0.85263(13) -0.01708(8) 0.0796(7) Uani 1 1 d .
H51 H 0.0478 0.8419 -0.0531 0.095 Uiso 1 1 calc R
C52 C 0.3037(2) 1.07731(9) 0.97507(8) 0.0728(5) Uani 1 1 d .
H52A H 0.3271 1.0386 0.9952 0.109 Uiso 1 1 calc R
H52B H 0.3342 1.0733 0.9401 0.109 Uiso 1 1 calc R
H52C H 0.2007 1.0843 0.9711 0.109 Uiso 1 1 calc R
C53 C 0.1042(3) 0.93717(9) 0.17280(8) 0.0765(6) Uani 1 1 d .
H53A H 0.0064 0.9227 0.1622 0.115 Uiso 1 1 calc R
H53B H 0.1145 0.9801 0.1599 0.115 Uiso 1 1 calc R
H53C H 0.1258 0.9366 0.2114 0.115 Uiso 1 1 calc R
C54 C 0.3225(3) 1.07486(9) 0.59310(8) 0.0746(6) Uani 1 1 d .
H54 H 0.3663 1.0850 0.5629 0.090 Uiso 1 1 calc R
C55 C 0.1025(2) 0.91563(13) -0.00319(9) 0.0784(6) Uani 1 1 d .
H55 H 0.0906 0.9472 -0.0297 0.094 Uiso 1 1 calc R
C56 C 0.2115(3) 0.55212(10) 0.34598(8) 0.0777(6) Uani 1 1 d .
H56 H 0.1645 0.5328 0.3722 0.093 Uiso 1 1 calc R
C57 C 0.2846(3) 1.12342(12) 1.14912(8) 0.0801(6) Uani 1 1 d .
H57 H 0.2909 1.0961 1.1787 0.096 Uiso 1 1 calc R
C58 C 0.3748(2) 0.54582(10) 0.28234(9) 0.0758(6) Uani 1 1 d .
H58 H 0.4385 0.5220 0.2646 0.091 Uiso 1 1 calc R
C59 C 0.2184(2) 1.18165(12) 1.15128(8) 0.0761(6) Uani 1 1 d .
H59 H 0.1793 1.1933 1.1822 0.091 Uiso 1 1 calc R
C60 C 0.3052(3) 0.51706(10) 0.32050(9) 0.0777(6) Uani 1 1 d .
H60 H 0.3215 0.4739 0.3290 0.093 Uiso 1 1 calc R
C61 C 0.1688(3) 1.43913(11) 0.78126(9) 0.0878(7) Uani 1 1 d .
H61 H 0.0948 1.4518 0.7545 0.105 Uiso 1 1 calc R
C62 C 0.1976(4) 0.94750(15) 0.45331(11) 0.0853(10) Uani 0.70 1 d P
H62 H 0.1711 0.9618 0.4181 0.102 Uiso 0.70 1 calc PR
C63 C 0.2643(3) 0.86384(13) 0.51532(10) 0.0659(7) Uani 0.70 1 d P
H63 H 0.2853 0.8208 0.5229 0.079 Uiso 0.70 1 calc PR
C64 C 0.2613(4) 1.48382(12) 0.80630(11) 0.1124(10) Uani 1 1 d .
H64 H 0.2505 1.5269 0.7967 0.135 Uiso 1 1 calc R
C65 C 0.2642(3) 0.90673(13) 0.55739(10) 0.0666(7) Uani 0.70 1 d P
H65 H 0.2811 0.8916 0.5926 0.080 Uiso 0.70 1 calc PR
C66 C 0.3849(3) 1.40169(12) 0.85987(10) 0.1015(8) Uani 1 1 d .
H66 H 0.4587 1.3895 0.8869 0.122 Uiso 1 1 calc R
C67 C 0.2001(4) 0.99042(15) 0.49543(12) 0.0904(11) Uani 0.70 1 d P
H67 H 0.1746 1.0330 0.4880 0.109 Uiso 0.70 1 calc PR
C68 C 0.3690(4) 1.46548(13) 0.84504(12) 0.1236(11) Uani 1 1 d .
H68 H 0.4328 1.4960 0.8619 0.148 Uiso 1 1 calc R
C69 C 0.1204(7) 0.9429(3) 0.5274(3) 0.0635(16) Uani 0.30 1 d P
H69 H 0.0349 0.9517 0.5415 0.076 Uiso 0.30 1 calc PR
C70 C 0.1160(6) 0.8997(3) 0.4853(3) 0.0645(16) Uani 0.30 1 d P
H70 H 0.0273 0.8811 0.4720 0.077 Uiso 0.30 1 calc PR
C71 C 0.3649(7) 0.9143(4) 0.4840(3) 0.076(2) Uani 0.30 1 d P
H71 H 0.4502 0.9040 0.4704 0.091 Uiso 0.30 1 calc PR
C72 C 0.3694(7) 0.9589(4) 0.5244(3) 0.078(2) Uani 0.30 1 d P
H72 H 0.4551 0.9807 0.5363 0.093 Uiso 0.30 1 calc PR

loop_
_atom_site_aniso_label
_atom_site_aniso_U_11
_atom_site_aniso_U_22
_atom_site_aniso_U_33
_atom_site_aniso_U_23
_atom_site_aniso_U_13
_atom_site_aniso_U_12
C1 0.0518(9) 0.0489(10) 0.0420(9) -0.0067(7) 0.0082(7) -0.0024(7)
C2 0.0652(10) 0.0496(10) 0.0399(9) 0.0061(7) 0.0063(7) 0.0021(8)
C3 0.0563(9) 0.0493(10) 0.0433(9) 0.0063(7) 0.0077(7) 0.0063(8)
N3 0.0929(11) 0.0496(9) 0.0435(8) 0.0038(7) 0.0103(7) -0.0008(8)
C5 0.0482(8) 0.0506(10) 0.0445(9) 0.0002(7) 0.0119(7) -0.0028(7)
N4 0.0881(11) 0.0459(9) 0.0444(8) 0.0033(6) 0.0109(7) 0.0035(7)
C7 0.0656(10) 0.0461(10) 0.0418(9) 0.0036(7) 0.0096(8) -0.0021(8)
C8 0.0512(9) 0.0492(10) 0.0417(9) 0.0073(7) 0.0072(7) 0.0049(7)
C9 0.0596(10) 0.0472(10) 0.0423(9) -0.0038(7) 0.0087(7) -0.0058(7)
C10 0.0505(9) 0.0583(11) 0.0409(9) -0.0065(8) 0.0073(7) -0.0092(8)
C11 0.0561(9) 0.0504(10) 0.0427(9) 0.0021(7) 0.0084(7) -0.0017(8)
C12 0.0439(8) 0.0665(12) 0.0522(10) 0.0113(9) 0.0129(7) -0.0003(8)
C13 0.0523(9) 0.0586(11) 0.0457(10) 0.0010(8) 0.0088(7) -0.0063(8)
C14 0.0502(9) 0.0555(11) 0.0424(9) -0.0002(8) 0.0102(7) -0.0052(7)
C15 0.0555(9) 0.0513(10) 0.0489(10) 0.0042(8) 0.0132(7) 0.0031(8)
C16 0.0714(11) 0.0506(11) 0.0462(10) 0.0042(8) 0.0089(8) 0.0002(8)
C17 0.0668(10) 0.0447(10) 0.0537(11) -0.0022(8) 0.0107(8) -0.0075(8)
C18 0.0606(10) 0.0480(10) 0.0515(10) 0.0065(8) 0.0143(8) -0.0025(8)
C19 0.0755(12) 0.0530(11) 0.0519(11) -0.0100(8) 0.0151(8) 0.0065(9)
C20 0.0467(8) 0.0505(10) 0.0419(9) -0.0018(7) 0.0085(6) -0.0011(7)
C21 0.0637(10) 0.0501(10) 0.0418(9) -0.0004(8) 0.0076(7) -0.0031(8)
C22 0.0606(10) 0.0522(10) 0.0425(9) -0.0021(7) 0.0134(7) 0.0058(8)
C23 0.0442(8) 0.0764(13) 0.0431(10) 0.0050(8) 0.0096(7) -0.0050(8)
C24 0.0644(10) 0.0487(10) 0.0434(9) 0.0038(7) 0.0084(7) -0.0033(8)
C25 0.0628(10) 0.0478(10) 0.0473(10) 0.0021(8) 0.0027(8) -0.0052(8)
C26 0.0663(11) 0.0587(11) 0.0460(10) -0.0078(8) 0.0080(8) -0.0085(9)
C27 0.0833(12) 0.0520(11) 0.0447(10) 0.0050(8) 0.0087(9) 0.0071(9)
C28 0.0750(12) 0.0526(11) 0.0491(10) 0.0034(8) 0.0122(9) -0.0079(9)
C29 0.0624(11) 0.0714(12) 0.0471(10) -0.0017(9) 0.0006(8) 0.0071(9)
C30 0.0575(10) 0.0651(12) 0.0513(10) -0.0013(9) 0.0127(8) -0.0112(8)
C31 0.0637(11) 0.0659(12) 0.0579(11) -0.0039(9) 0.0241(8) -0.0090(9)
C32 0.0867(14) 0.0537(11) 0.0451(10) 0.0027(8) 0.0085(9) 0.0028(10)
C33 0.0990(15) 0.0477(11) 0.0601(12) 0.0032(9) 0.0298(10) -0.0035(10)
C34 0.0625(10) 0.0536(11) 0.0548(11) 0.0031(8) 0.0054(8) 0.0059(8)
C35 0.0597(11) 0.0948(15) 0.0493(11) 0.0014(10) 0.0046(8) -0.0167(10)
C36 0.0739(12) 0.0724(13) 0.0498(11) -0.0111(9) 0.0176(9) -0.0087(10)
C37 0.0773(12) 0.0480(10) 0.0559(11) 0.0003(8) 0.0080(9) 0.0065(9)
C38 0.0789(13) 0.0671(12) 0.0482(11) 0.0018(9) 0.0173(9) -0.0104(10)
C39 0.0610(10) 0.0733(13) 0.0476(10) -0.0019(9) 0.0188(8) -0.0073(9)
C40 0.0652(11) 0.0593(12) 0.0714(13) 0.0068(10) 0.0140(9) 0.0027(9)
C41 0.0675(11) 0.0602(12) 0.0635(12) -0.0013(9) 0.0199(9) -0.0169(9)
C42 0.0838(14) 0.0699(13) 0.0585(12) 0.0134(10) 0.0139(10) 0.0007(10)
C43 0.0649(11) 0.0671(12) 0.0541(11) -0.0012(9) 0.0069(8) 0.0117(9)
C44 0.0864(14) 0.0637(12) 0.0557(12) -0.0036(9) 0.0130(10) -0.0144(10)
C45 0.0652(11) 0.0598(11) 0.0504(10) 0.0017(9) -0.0021(8) 0.0020(9)
C46 0.0628(11) 0.0843(14) 0.0728(13) 0.0158(11) 0.0189(9) 0.0182(10)
C47 0.0746(13) 0.0677(13) 0.0737(13) 0.0149(10) 0.0019(10) -0.0209(10)
C48 0.0830(13) 0.0571(12) 0.0508(11) 0.0022(9) 0.0123(9) -0.0048(10)
C49 0.0549(10) 0.0808(14) 0.0636(13) 0.0227(10) 0.0133(9) 0.0030(9)
C50 0.0817(13) 0.0601(12) 0.0579(12) 0.0015(9) 0.0166(10) -0.0071(10)
C51 0.0592(11) 0.136(2) 0.0426(11) 0.0158(13) 0.0018(8) -0.0143(12)
C52 0.0986(15) 0.0572(12) 0.0659(13) -0.0053(10) 0.0227(11) -0.0057(11)
C53 0.1031(16) 0.0556(12) 0.0764(14) 0.0059(10) 0.0323(12) 0.0101(11)
C54 0.1225(18) 0.0544(12) 0.0536(12) 0.0037(9) 0.0358(11) -0.0009(11)
C55 0.0580(11) 0.1098(19) 0.0670(14) 0.0336(13) 0.0071(9) -0.0021(12)
C56 0.1073(17) 0.0616(13) 0.0643(13) 0.0115(10) 0.0123(12) -0.0211(12)
C57 0.0956(16) 0.0973(18) 0.0491(12) 0.0147(11) 0.0156(10) -0.0138(13)
C58 0.0811(14) 0.0628(13) 0.0817(15) 0.0000(11) 0.0049(11) 0.0125(11)
C59 0.0883(14) 0.0984(17) 0.0444(11) -0.0077(11) 0.0199(10) -0.0205(13)
C60 0.1030(17) 0.0505(12) 0.0745(14) 0.0067(11) -0.0066(12) -0.0024(11)
C61 0.125(2) 0.0663(15) 0.0698(14) 0.0126(12) 0.0061(13) 0.0103(14)
C62 0.143(3) 0.067(2) 0.0444(16) 0.0053(14) 0.0090(17) 0.0146(19)
C63 0.096(2) 0.0478(15) 0.0525(16) 0.0051(12) 0.0047(14) -0.0077(14)
C64 0.193(3) 0.0569(15) 0.0853(18) 0.0137(13) 0.0120(19) -0.0119(18)
C65 0.099(2) 0.0560(17) 0.0433(15) 0.0060(12) 0.0047(13) -0.0105(15)
C66 0.1153(19) 0.0780(17) 0.0997(18) 0.0124(14) -0.0267(15) -0.0341(14)
C67 0.163(3) 0.0548(18) 0.0524(18) 0.0061(14) 0.0094(19) 0.022(2)
C68 0.172(3) 0.0738(18) 0.116(2) 0.0074(16) -0.014(2) -0.0537(18)
C69 0.052(3) 0.073(4) 0.068(4) -0.016(3) 0.018(3) 0.002(3)
C70 0.048(3) 0.072(4) 0.073(4) -0.016(3) 0.007(3) -0.011(3)
C71 0.054(4) 0.099(5) 0.079(5) -0.039(4) 0.023(3) -0.005(3)
C72 0.062(4) 0.099(5) 0.074(4) -0.039(4) 0.016(3) -0.012(4)

loop_
_atom_type_symbol
_atom_type_description
_atom_type_scat_dispersion_real
_atom_type_scat_dispersion_imag
_atom_type_scat_source
C C 0.0033 0.0016 'International Tables Vol C Tables 4.2.6.8 and 6.1.1.4'
H H 0.0000 0.0000 'International Tables Vol C Tables 4.2.6.8 and 6.1.1.4'
N N 0.0061 0.0033 'International Tables Vol C Tables 4.2.6.8 and 6.1.1.4'

loop_
_geom_angle_atom_site_label_1
_geom_angle_atom_site_label_2
_geom_angle_atom_site_label_3
_geom_angle
C19 C1 C20 119.30(15)
C19 C1 C10 132.40(15)
C20 C1 C10 108.28(14)
C41 C2 C39 118.10(16)
C41 C2 N3 120.27(16)
C39 C2 N3 121.63(15)
C33 C3 C38 116.17(16)
C33 C3 C8 121.48(15)
C38 C3 C8 122.32(15)
C21 N3 C28 120.54(14)
C21 N3 C2 120.32(14)
C28 N3 C2 118.05(13)
C9 C5 C14 121.33(15)
C9 C5 C18 127.87(15)
C14 C5 C18 110.80(14)
C11 N4 C25 122.35(14)
C11 N4 C7 120.48(13)
C25 N4 C7 117.13(13)
C29 C7 C34 118.78(16)
C29 C7 N4 121.11(15)
C34 C7 N4 120.10(16)
C31 C8 C30 116.06(15)
C31 C8 C3 121.92(14)
C30 C8 C3 121.99(15)
C5 C9 C11 120.15(15)
C13 C10 C36 120.56(16)
C13 C10 C1 108.45(14)
C36 C10 C1 130.97(17)
C9 C11 C17 118.30(15)
C9 C11 N4 120.75(15)
C17 C11 N4 120.95(15)
C49 C12 C23 120.25(17)
C49 C12 C18 128.66(17)
C23 C12 C18 111.06(14)
C42 C13 C10 120.21(16)
C42 C13 C15 128.59(17)
C10 C13 C15 111.20(14)
C26 C14 C5 118.85(15)
C26 C14 C23 132.83(15)
C5 C14 C23 108.28(15)
C20 C15 C13 100.96(13)
C20 C15 C46 111.66(14)
C13 C15 C46 111.16(14)
C20 C15 C52 110.76(14)
C13 C15 C52 111.51(14)
C46 C15 C52 110.49(15)
C70 C16 C63 74.8(3)
C70 C16 C62 68.5(3)
C63 C16 C62 117.1(2)
C70 C16 C71 115.4(4)
C63 C16 C71 73.4(3)
C62 C16 C71 78.6(4)
C70 C16 C24 124.5(3)
C63 C16 C24 122.19(18)
C62 C16 C24 120.67(18)
C71 C16 C24 120.1(3)
C26 C17 C11 121.05(16)
C12 C18 C5 101.55(14)
C12 C18 C47 111.79(14)
C5 C18 C47 110.70(14)
C12 C18 C53 109.99(15)
C5 C18 C53 111.30(14)
C47 C18 C53 111.16(16)
C37 C19 C1 120.22(16)
C22 C20 C1 120.67(15)
C22 C20 C15 128.20(14)
C1 C20 C15 111.11(13)
C22 C21 C37 119.00(15)
C22 C21 N3 119.89(15)
C37 C21 N3 121.10(16)
C20 C22 C21 120.11(15)
C35 C23 C12 120.16(17)
C35 C23 C14 131.55(18)
C12 C23 C14 108.29(14)
C43 C24 C45 116.92(16)
C43 C24 C16 121.22(16)
C45 C24 C16 121.86(16)
C50 C25 C40 118.50(17)
C50 C25 N4 119.60(16)
C40 C25 N4 121.89(16)
C14 C26 C17 120.30(16)
C44 C27 C54 116.66(17)
C44 C27 C32 122.27(17)
C54 C27 C32 121.06(16)
C66 C28 C48 118.85(19)
C66 C28 N3 120.32(19)
C48 C28 N3 120.78(17)
C43 C29 C7 120.60(16)
C39 C30 C8 122.36(16)
C41 C31 C8 121.86(16)
C69 C32 C67 69.2(3)
C69 C32 C65 74.3(3)
C67 C32 C65 116.6(2)
C69 C32 C72 117.4(4)
C67 C32 C72 77.3(3)
C65 C32 C72 75.9(3)
C69 C32 C27 123.5(3)
C67 C32 C27 122.01(19)
C65 C32 C27 121.31(18)
C72 C32 C27 119.0(3)
C54 C33 C3 121.78(18)
C45 C34 C7 120.23(16)
C23 C35 C51 118.4(2)
C59 C36 C10 118.51(19)
C19 C37 C21 120.65(17)
C44 C38 C3 121.90(16)
C30 C39 C2 120.46(16)
C58 C40 C25 120.44(19)
C2 C41 C31 121.11(16)
C13 C42 C57 118.7(2)
C29 C43 C24 121.73(17)
C27 C44 C38 121.61(18)
C34 C45 C24 121.70(16)
C61 C48 C28 120.3(2)
C55 C49 C12 119.4(2)
C25 C50 C56 119.95(19)
C55 C51 C35 121.10(19)
C33 C54 C27 121.87(17)
C49 C55 C51 120.6(2)
C60 C56 C50 121.0(2)
C59 C57 C42 121.11(19)
C60 C58 C40 120.8(2)
C57 C59 C36 120.85(19)
C56 C60 C58 119.3(2)
C64 C61 C48 120.3(2)
C67 C62 C16 121.2(3)
C16 C63 C65 121.4(2)
C68 C64 C61 119.8(2)
C63 C65 C32 121.6(2)
C28 C66 C68 120.2(2)
C62 C67 C32 121.7(3)
C64 C68 C66 120.5(2)
C32 C69 C70 122.8(5)
C16 C70 C69 123.1(5)
C72 C71 C16 121.9(5)
C71 C72 C32 119.3(5)

loop_
_geom_bond_atom_site_label_1
_geom_bond_atom_site_label_2
_geom_bond_distance
C1 C19 1.379(2)
C1 C20 1.396(2)
C1 C10 1.464(2)
C2 C41 1.374(2)
C2 C39 1.379(2)
C2 N3 1.428(2)
C3 C33 1.385(2)
C3 C38 1.386(2)
C3 C8 1.484(2)
N3 C21 1.408(2)
N3 C28 1.420(2)
C5 C9 1.375(2)
C5 C14 1.392(2)
C5 C18 1.520(2)
N4 C11 1.413(2)
N4 C25 1.424(2)
N4 C7 1.429(2)
C7 C29 1.378(2)
C7 C34 1.383(2)
C8 C31 1.384(2)
C8 C30 1.390(2)
C9 C11 1.393(2)
C10 C13 1.386(2)
C10 C36 1.392(2)
C11 C17 1.400(2)
C12 C49 1.384(2)
C12 C23 1.394(2)
C12 C18 1.509(2)
C13 C42 1.381(2)
C13 C15 1.521(2)
C14 C26 1.378(2)
C14 C23 1.473(2)
C15 C20 1.513(2)
C15 C46 1.532(2)
C15 C52 1.537(3)
C16 C70 1.349(6)
C16 C63 1.377(3)
C16 C62 1.389(3)
C16 C71 1.417(7)
C16 C24 1.480(2)
C17 C26 1.382(2)
C18 C47 1.529(3)
C18 C53 1.535(2)
C19 C37 1.379(2)
C20 C22 1.375(2)
C21 C22 1.390(2)
C21 C37 1.395(2)
C23 C35 1.386(2)
C24 C43 1.387(2)
C24 C45 1.391(2)
C25 C50 1.382(2)
C25 C40 1.383(3)
C27 C44 1.380(3)
C27 C54 1.380(3)
C27 C32 1.485(3)
C28 C66 1.369(3)
C28 C48 1.374(3)
C29 C43 1.377(2)
C30 C39 1.374(2)
C31 C41 1.376(2)
C32 C69 1.304(6)
C32 C67 1.382(3)
C32 C65 1.386(3)
C32 C72 1.446(7)
C33 C54 1.378(3)
C34 C45 1.380(2)
C35 C51 1.391(3)
C36 C59 1.381(3)
C38 C44 1.381(3)
C40 C58 1.377(3)
C42 C57 1.388(3)
C48 C61 1.374(3)
C49 C55 1.370(3)
C50 C56 1.386(3)
C51 C55 1.371(3)
C56 C60 1.360(3)
C57 C59 1.364(3)
C58 C60 1.363(3)
C61 C64 1.361(4)
C62 C67 1.380(4)
C63 C65 1.381(4)
C64 C68 1.350(4)
C66 C68 1.381(4)
C69 C70 1.383(8)
C71 C72 1.369(8)
